data_2015690
loop_
_publ_author_name
'Jones, Peter G.'
'Friedrichs, Steffi'

_publ_section_title
;
 Secondary interactions in gold(I) complexes with thione ligands. 5.
 Two ionic compounds of the form bis(thione)gold(I)
 bis(4-halobenzenesulfonyl)amide
;
_journal_coeditor_code GD3058
_journal_issue 12
_journal_name_full 'Acta Crystallographica Section C'
_journal_page_first m623
_journal_page_last m627
_journal_paper_doi 10.1107/S0108270106044143
_journal_volume 62
_journal_year 2006
_chemical_formula_iupac '[Au (C3 H5 N1 S2)2] (C12 H8 Cl2 N O4 S2)'
_chemical_formula_moiety 'C6 H10 Au N2 S4 + , C12 H8 Cl2 N O4 S2 -'
_chemical_formula_sum 'C18 H18 Au Cl2 N3 O4 S6'
_chemical_formula_weight 800.58
_chemical_name_systematic
;
Bis(thiazolidine-2-thione-\kS^2^)gold(I) bis(4-chlorobenzenesulfonyl)amidate
;
_space_group_IT_number 14
_symmetry_cell_setting monoclinic
_symmetry_space_group_name_Hall '-P 2ybc'
_symmetry_space_group_name_H-M 'P 1 21/c 1'
_atom_sites_solution_hydrogens geom
_atom_sites_solution_primary direct
_atom_sites_solution_secondary difmap
_audit_creation_method SHELXL97
_cell_angle_alpha 90.00
_cell_angle_beta 97.639(8)
_cell_angle_gamma 90.00
_cell_formula_units_Z 4
_cell_length_a 7.9342(10)
_cell_length_b 25.491(3)
_cell_length_c 12.6874(8)
_cell_measurement_reflns_used 63
_cell_measurement_temperature 173(2)
_cell_measurement_theta_max 12.5
_cell_measurement_theta_min 2.7
_cell_volume 2543.3(5)
_computing_cell_refinement XSCANS
_computing_data_collection 'XSCANS (Siemens, 1991)'
_computing_data_reduction XSCANS
_computing_molecular_graphics 'XP (Siemens, 1994)'
_computing_publication_material SHELXL97
_computing_structure_refinement 'SHELXL97 (Sheldrick, 1997)'
_computing_structure_solution 'SHELXS97 (Sheldrick, 1997)'
_diffrn_ambient_temperature 173(2)
_diffrn_measured_fraction_theta_full 0.998
_diffrn_measured_fraction_theta_max 0.998
_diffrn_measurement_device_type 'Siemens P4'
_diffrn_measurement_method \w
_diffrn_radiation_monochromator graphite
_diffrn_radiation_source 'fine-focus sealed tube'
_diffrn_radiation_type MoK\a
_diffrn_radiation_wavelength 0.71073
_diffrn_reflns_av_R_equivalents 0.0261
_diffrn_reflns_av_sigmaI/netI 0.0592
_diffrn_reflns_limit_h_max 1
_diffrn_reflns_limit_h_min -9
_diffrn_reflns_limit_k_max 30
_diffrn_reflns_limit_k_min 0
_diffrn_reflns_limit_l_max 15
_diffrn_reflns_limit_l_min -14
_diffrn_reflns_number 5152
_diffrn_reflns_theta_full 25.00
_diffrn_reflns_theta_max 25.00
_diffrn_reflns_theta_min 3.04
_diffrn_standards_decay_% 0
_diffrn_standards_interval_count 247
_diffrn_standards_number 3
_exptl_absorpt_coefficient_mu 6.520
_exptl_absorpt_correction_T_max 0.352
_exptl_absorpt_correction_T_min 0.202
_exptl_absorpt_correction_type psi-scan
_exptl_absorpt_process_details '(XEMP; Siemens, 1994)'
_exptl_crystal_colour colourless
_exptl_crystal_density_diffrn 2.091
_exptl_crystal_density_method 'not measured'
_exptl_crystal_description prism
_exptl_crystal_F_000 1552
_exptl_crystal_size_max 0.32
_exptl_crystal_size_mid 0.28
_exptl_crystal_size_min 0.16
_refine_diff_density_max 0.638
_refine_diff_density_min -0.493
_refine_ls_extinction_coef 0.00069(5)
_refine_ls_extinction_expression Fc^*^=kFc[1+0.001xFc^2^\l^3^/sin(2\q)]^-1/4^
_refine_ls_extinction_method 'SHELXL97 (Sheldrick, 1997)'
_refine_ls_goodness_of_fit_ref 0.832
_refine_ls_hydrogen_treatment mixed
_refine_ls_matrix_type full
_refine_ls_number_parameters 316
_refine_ls_number_reflns 4483
_refine_ls_number_restraints 2
_refine_ls_restrained_S_all 0.832
_refine_ls_R_factor_all 0.0561
_refine_ls_R_factor_gt 0.0277
_refine_ls_shift/su_max 0.001
_refine_ls_shift/su_mean 0.000
_refine_ls_structure_factor_coef Fsqd
_refine_ls_weighting_details 'calc w = 1/[\s^2^(Fo^2^)+(0.0218P)^2^] where P=(Fo^2^+2Fc^2^)/3'
_refine_ls_weighting_scheme calc
_refine_ls_wR_factor_gt 0.0486
_refine_ls_wR_factor_ref 0.0526
_reflns_number_gt 2947
_reflns_number_total 4483
_reflns_threshold_expression I>2\s(I)
_cod_data_source_file gd3058.cif
_cod_data_source_block I
_cod_original_sg_symbol_H-M 'P 21/c'
_cod_database_code 2015690
_cod_database_fobs_code 2015690

loop_
_symmetry_equiv_pos_as_xyz
'x, y, z'
'-x, y+1/2, -z+1/2'
'-x, -y, -z'
'x, -y-1/2, z-1/2'

loop_
_atom_site_type_symbol
_atom_site_label
_atom_site_fract_x
_atom_site_fract_y
_atom_site_fract_z
_atom_site_U_iso_or_equiv
_atom_site_adp_type
_atom_site_calc_flag
_atom_site_refinement_flags
_atom_site_occupancy
Au Au 0.90987(3) 0.248858(10) 0.206881(16) 0.02590(7) Uani d . 1
S S1 1.0369(2) 0.16827(5) 0.22657(11) 0.0288(4) Uani d . 1
S S2 0.7683(2) 0.32642(5) 0.21127(12) 0.0326(4) Uani d . 1
C C11 0.9301(7) 0.13245(19) 0.1265(4) 0.0217(13) Uani d . 1
N N11 0.9384(6) 0.08127(17) 0.1204(4) 0.0232(11) Uani d D 1
H H11 1.001(6) 0.0625(16) 0.163(3) 0.019(15) Uiso d D 1
C C12 0.8241(9) 0.0553(2) 0.0364(5) 0.0297(16) Uani d . 1
H H12A 0.7222 0.0418 0.0649 0.036 Uiso calc R 1
H H12B 0.8824 0.0256 0.0065 0.036 Uiso calc R 1
C C13 0.7743(9) 0.0959(2) -0.0476(5) 0.0377(16) Uani d . 1
H H13A 0.6554 0.0906 -0.0807 0.045 Uiso calc R 1
H H13B 0.8498 0.0942 -0.1037 0.045 Uiso calc R 1
S S11 0.7971(2) 0.15912(5) 0.02109(11) 0.0305(4) Uani d . 1
C C21 0.8368(7) 0.3669(2) 0.1180(4) 0.0209(13) Uani d . 1
N N21 0.7871(6) 0.41571(17) 0.1078(4) 0.0241(11) Uani d D 1
H H21 0.718(6) 0.431(2) 0.144(4) 0.036(18) Uiso d D 1
C C22 0.8703(8) 0.4482(2) 0.0341(4) 0.0270(15) Uani d . 1
H H22A 0.9653 0.4684 0.0733 0.032 Uiso calc R 1
H H22B 0.7880 0.4732 -0.0039 0.032 Uiso calc R 1
C C23 0.9359(7) 0.4110(2) -0.0435(4) 0.0266(13) Uani d . 1
H H23A 1.0437 0.4241 -0.0651 0.032 Uiso calc R 1
H H23B 0.8517 0.4067 -0.1079 0.032 Uiso calc R 1
S S21 0.9701(2) 0.34858(5) 0.02814(11) 0.0283(3) Uani d . 1
N N1 0.5455(6) 0.47120(15) 0.2146(3) 0.0209(10) Uani d . 1
O O1 0.2973(5) 0.44267(13) 0.0942(3) 0.0270(9) Uani d . 1
O O2 0.2502(5) 0.50362(14) 0.2385(3) 0.0276(10) Uani d . 1
O O3 0.8115(5) 0.51247(14) 0.2758(3) 0.0291(10) Uani d . 1
O O4 0.5906(5) 0.51687(14) 0.3946(3) 0.0315(10) Uani d . 1
S S3 0.34454(19) 0.46032(5) 0.20170(10) 0.0208(3) Uani d . 1
S S4 0.6325(2) 0.51704(5) 0.28754(11) 0.0219(3) Uani d . 1
C C31 0.3149(7) 0.40527(19) 0.2829(4) 0.0190(12) Uani d . 1
C C32 0.2822(7) 0.4117(2) 0.3864(4) 0.0267(13) Uani d . 1
H H32 0.2815 0.4458 0.4167 0.032 Uiso calc R 1
C C33 0.2505(8) 0.3680(2) 0.4453(5) 0.0313(15) Uani d . 1
H H33 0.2285 0.3721 0.5167 0.038 Uiso calc R 1
C C34 0.2506(7) 0.3189(2) 0.4012(4) 0.0270(13) Uani d . 1
C C35 0.2875(7) 0.3116(2) 0.2984(4) 0.0253(13) Uani d . 1
H H35 0.2916 0.2774 0.2692 0.030 Uiso calc R 1
C C36 0.3181(7) 0.3555(2) 0.2393(4) 0.0233(13) Uani d . 1
H H36 0.3416 0.3514 0.1682 0.028 Uiso calc R 1
C C41 0.5625(7) 0.57816(18) 0.2302(4) 0.0192(12) Uani d . 1
C C42 0.5041(7) 0.6158(2) 0.2927(4) 0.0245(13) Uani d . 1
H H42 0.4984 0.6088 0.3657 0.029 Uiso calc R 1
C C43 0.4527(7) 0.6646(2) 0.2496(4) 0.0249(13) Uani d . 1
H H43 0.4125 0.6911 0.2926 0.030 Uiso calc R 1
C C44 0.4615(7) 0.6733(2) 0.1430(4) 0.0251(13) Uani d . 1
C C45 0.5200(7) 0.6355(2) 0.0790(4) 0.0260(13) Uani d . 1
H H45 0.5250 0.6421 0.0058 0.031 Uiso calc R 1
C C46 0.5712(7) 0.5875(2) 0.1242(4) 0.0243(13) Uani d . 1
H H46 0.6126 0.5610 0.0817 0.029 Uiso calc R 1
Cl Cl1 0.2017(2) 0.26468(6) 0.47389(13) 0.0484(5) Uani d . 1
Cl Cl2 0.3868(2) 0.73245(5) 0.08688(12) 0.0376(4) Uani d . 1

loop_
_atom_site_aniso_label
_atom_site_aniso_U_11
_atom_site_aniso_U_22
_atom_site_aniso_U_33
_atom_site_aniso_U_12
_atom_site_aniso_U_13
_atom_site_aniso_U_23
N1 0.019(3) 0.016(2) 0.029(2) -0.001(2) 0.006(2) 0.0001(19)
Au 0.02979(12) 0.01680(10) 0.03119(11) -0.00292(14) 0.00430(8) -0.00047(12)
S1 0.0312(10) 0.0205(7) 0.0328(8) -0.0003(7) -0.0028(7) 0.0012(6)
S2 0.0422(11) 0.0205(7) 0.0378(9) 0.0023(7) 0.0155(8) -0.0005(6)
C11 0.017(3) 0.020(3) 0.029(3) 0.005(3) 0.007(3) 0.005(2)
N11 0.018(3) 0.019(2) 0.032(3) 0.002(2) -0.001(2) 0.003(2)
C12 0.030(4) 0.026(3) 0.031(4) -0.005(3) 0.001(3) 0.000(3)
C13 0.048(5) 0.028(3) 0.034(3) -0.007(3) -0.005(3) -0.003(3)
S11 0.0373(10) 0.0185(7) 0.0335(8) 0.0017(7) -0.0036(7) 0.0060(6)
C21 0.020(3) 0.021(3) 0.023(3) -0.002(3) 0.003(3) -0.005(2)
N21 0.025(3) 0.020(2) 0.028(3) 0.005(2) 0.009(2) -0.005(2)
C22 0.028(4) 0.021(3) 0.032(4) -0.002(3) 0.005(3) 0.005(2)
C23 0.020(4) 0.031(3) 0.029(3) -0.001(3) 0.005(3) 0.001(3)
S21 0.0278(9) 0.0228(7) 0.0360(8) 0.0056(7) 0.0108(7) -0.0039(6)
O1 0.031(2) 0.029(2) 0.021(2) -0.0013(19) 0.0021(18) -0.0013(16)
O2 0.020(3) 0.025(2) 0.038(2) 0.0050(19) 0.0052(19) -0.0008(18)
O3 0.018(2) 0.021(2) 0.047(3) 0.0003(18) -0.003(2) -0.0097(18)
O4 0.047(3) 0.024(2) 0.022(2) 0.005(2) -0.0016(19) 0.0009(16)
S3 0.0196(8) 0.0189(7) 0.0239(7) -0.0002(6) 0.0036(6) 0.0003(6)
S4 0.0232(9) 0.0166(7) 0.0247(7) 0.0015(6) -0.0006(7) -0.0035(6)
C31 0.013(3) 0.021(3) 0.023(3) -0.008(2) 0.001(2) 0.002(2)
C32 0.028(4) 0.030(3) 0.024(3) 0.002(3) 0.010(3) -0.003(2)
C33 0.025(4) 0.038(4) 0.032(3) 0.000(3) 0.007(3) 0.004(3)
C34 0.017(3) 0.026(3) 0.038(3) 0.005(3) 0.005(3) 0.007(3)
C35 0.022(3) 0.023(3) 0.032(3) -0.002(3) 0.007(3) 0.000(2)
C36 0.019(3) 0.030(3) 0.022(3) 0.006(3) 0.004(2) -0.004(2)
C41 0.017(3) 0.013(3) 0.027(3) -0.003(2) 0.001(2) 0.004(2)
C42 0.023(3) 0.026(3) 0.026(3) 0.004(3) 0.005(3) -0.001(2)
C43 0.021(3) 0.019(3) 0.035(3) 0.003(3) 0.003(3) -0.005(2)
C44 0.017(3) 0.016(3) 0.041(3) -0.005(2) -0.001(3) 0.005(2)
C45 0.032(4) 0.026(3) 0.021(3) -0.003(3) 0.006(3) 0.000(2)
C46 0.026(4) 0.021(3) 0.026(3) -0.001(3) 0.002(3) -0.006(2)
Cl1 0.0542(12) 0.0360(10) 0.0604(10) -0.0018(8) 0.0272(9) 0.0179(7)
Cl2 0.0381(10) 0.0226(7) 0.0498(9) 0.0015(6) -0.0022(8) 0.0095(6)

loop_
_atom_type_symbol
_atom_type_description
_atom_type_scat_dispersion_real
_atom_type_scat_dispersion_imag
_atom_type_scat_source
C C 0.0033 0.0016 'International Tables Vol C Tables 4.2.6.8 and 6.1.1.4'
H H 0.0000 0.0000 'International Tables Vol C Tables 4.2.6.8 and 6.1.1.4'
N N 0.0061 0.0033 'International Tables Vol C Tables 4.2.6.8 and 6.1.1.4'
O O 0.0106 0.0060 'International Tables Vol C Tables 4.2.6.8 and 6.1.1.4'
S S 0.1246 0.1234 'International Tables Vol C Tables 4.2.6.8 and 6.1.1.4'
Cl Cl 0.1484 0.1585 'International Tables Vol C Tables 4.2.6.8 and 6.1.1.4'
Au Au -2.0133 8.8022 'International Tables Vol C Tables 4.2.6.8 and 6.1.1.4'

loop_
_geom_angle_atom_site_label_1
_geom_angle_atom_site_label_2
_geom_angle_atom_site_label_3
_geom_angle
_geom_angle_publ_flag
S2 Au S1 171.23(5) y
C11 S1 Au 103.45(19) y
C21 S2 Au 107.64(19) y
N11 C11 S1 123.8(4) ?
N11 C11 S11 112.1(4) ?
S1 C11 S11 124.1(3) ?
C11 N11 C12 117.5(5) ?
N11 C12 C13 106.5(4) ?
C12 C13 S11 105.6(4) ?
C11 S11 C13 91.9(3) ?
N21 C21 S2 121.5(4) ?
N21 C21 S21 113.4(4) ?
S2 C21 S21 125.1(3) ?
C21 N21 C22 116.4(5) ?
N21 C22 C23 106.5(4) ?
C22 C23 S21 105.2(4) ?
C21 S21 C23 91.7(2) ?
S4 N1 S3 122.4(3) y
O1 S3 O2 117.7(2) ?
O1 S3 N1 106.3(2) ?
O2 S3 N1 112.6(2) ?
O1 S3 C31 105.4(2) ?
O2 S3 C31 107.6(2) ?
N1 S3 C31 106.5(2) ?
O4 S4 O3 116.6(2) ?
O4 S4 N1 114.2(2) ?
O3 S4 N1 103.7(2) ?
O4 S4 C41 106.9(2) ?
O3 S4 C41 106.6(2) ?
N1 S4 C41 108.5(2) ?
C32 C31 C36 120.3(5) ?
C32 C31 S3 120.9(4) ?
C36 C31 S3 118.7(4) ?
C31 C32 C33 119.2(5) ?
C34 C33 C32 120.3(5) ?
C33 C34 C35 121.1(5) ?
C33 C34 Cl1 119.9(4) ?
C35 C34 Cl1 119.0(4) ?
C36 C35 C34 118.4(5) ?
C31 C36 C35 120.5(5) ?
C42 C41 C46 120.7(5) ?
C42 C41 S4 119.4(4) ?
C46 C41 S4 119.9(4) ?
C41 C42 C43 120.2(5) ?
C44 C43 C42 118.4(5) ?
C45 C44 C43 121.9(5) ?
C45 C44 Cl2 119.2(4) ?
C43 C44 Cl2 118.8(4) ?
C44 C45 C46 118.4(5) ?
C41 C46 C45 120.4(5) ?
C11 N11 H11 124(4) ?
C12 N11 H11 118(3) ?
N11 C12 H12A 110.4 ?
C13 C12 H12A 110.4 ?
N11 C12 H12B 110.4 ?
C13 C12 H12B 110.4 ?
H12A C12 H12B 108.6 ?
C12 C13 H13A 110.6 ?
S11 C13 H13A 110.6 ?
C12 C13 H13B 110.6 ?
S11 C13 H13B 110.6 ?
H13A C13 H13B 108.8 ?
C21 N21 H21 125(4) ?
C22 N21 H21 118(4) ?
N21 C22 H22A 110.4 ?
C23 C22 H22A 110.4 ?
N21 C22 H22B 110.4 ?
C23 C22 H22B 110.4 ?
H22A C22 H22B 108.6 ?
C22 C23 H23A 110.7 ?
S21 C23 H23A 110.7 ?
C22 C23 H23B 110.7 ?
S21 C23 H23B 110.7 ?
H23A C23 H23B 108.8 ?
C31 C32 H32 120.4 ?
C33 C32 H32 120.4 ?
C34 C33 H33 119.8 ?
C32 C33 H33 119.8 ?
C36 C35 H35 120.8 ?
C34 C35 H35 120.8 ?
C31 C36 H36 119.7 ?
C35 C36 H36 119.7 ?
C41 C42 H42 119.9 ?
C43 C42 H42 119.9 ?
C44 C43 H43 120.8 ?
C42 C43 H43 120.8 ?
C44 C45 H45 120.8 ?
C46 C45 H45 120.8 ?
C41 C46 H46 119.8 ?
C45 C46 H46 119.8 ?

loop_
_geom_bond_atom_site_label_1
_geom_bond_atom_site_label_2
_geom_bond_distance
_geom_bond_publ_flag
Au S1 2.2873(14) y
Au S2 2.2782(15) y
S1 C11 1.696(6) y
S2 C21 1.711(5) y
C11 N11 1.309(6) ?
C11 S11 1.729(6) ?
N11 C12 1.462(7) ?
C12 C13 1.500(7) ?
C13 S11 1.829(6) ?
C21 N21 1.307(7) ?
C21 S21 1.719(5) ?
N21 C22 1.470(7) ?
C22 C23 1.509(7) ?
C23 S21 1.834(5) ?
N1 S4 1.590(4) ?
N1 S3 1.605(5) ?
O1 S3 1.438(4) ?
O2 S3 1.446(4) ?
O3 S4 1.451(4) ?
O4 S4 1.441(4) ?
S3 C31 1.775(5) ?
S4 C41 1.777(5) ?
C31 C32 1.381(7) ?
C31 C36 1.386(7) ?
C32 C33 1.383(7) ?
C33 C34 1.372(7) ?
C34 C35 1.387(7) ?
C34 Cl1 1.733(5) ?
C35 C36 1.386(7) ?
C41 C42 1.365(7) ?
C41 C46 1.377(7) ?
C42 C43 1.397(7) ?
C43 C44 1.383(7) ?
C44 C45 1.379(7) ?
C44 Cl2 1.737(5) ?
C45 C46 1.389(7) ?
N11 H11 0.84(4) ?
C12 H12A 0.99 ?
C12 H12B 0.99 ?
C13 H13A 0.99 ?
C13 H13B 0.99 ?
N21 H21 0.86(5) ?
C22 H22A 0.99 ?
C22 H22B 0.99 ?
C23 H23A 0.99 ?
C23 H23B 0.99 ?
C32 H32 0.95 ?
C33 H33 0.95 ?
C35 H35 0.95 ?
C36 H36 0.95 ?
C42 H42 0.95 ?
C43 H43 0.95 ?
C45 H45 0.95 ?
C46 H46 0.95 ?

loop_
_geom_hbond_atom_site_label_D
_geom_hbond_atom_site_label_H
_geom_hbond_atom_site_label_A
_geom_hbond_site_symmetry_A
_geom_hbond_distance_DH
_geom_hbond_distance_HA
_geom_hbond_distance_DA
_geom_hbond_angle_DHA
N21 H21 N1 . 0.86(5) 2.01(5) 2.864(6) 174(6)
N11 H11 O3 2_745 0.84(4) 2.03(3) 2.838(6) 161(5)
C32 H32 O4 3_666 0.95 2.65 3.362(6) 132
C46 H46 O1 3_665 0.95 2.43 3.182(6) 136
C22 H22B O1 3_665 0.99 2.48 3.403(7) 154
C12 H12A O2 2_645 0.99 2.66 3.269(7) 120
C12 H12A O4 2_645 0.99 2.68 3.649(8) 167
C43 H43 Au 2_655 0.95 2.95 3.690(5) 136

loop_
_geom_torsion_atom_site_label_1
_geom_torsion_atom_site_label_2
_geom_torsion_atom_site_label_3
_geom_torsion_atom_site_label_4
_geom_torsion
_geom_torsion_publ_flag
C11 S1 S2 C21 -82.4(3) y
Au S1 C11 N11 -166.0(5) y
Au S1 C11 S11 13.7(4) y
S1 C11 N11 C12 172.9(4) ?
S11 C11 N11 C12 -6.7(7) ?
C11 N11 C12 C13 22.0(7) ?
N11 C12 C13 S11 -25.3(6) y
N11 C11 S11 C13 -8.4(5) ?
S1 C11 S11 C13 171.9(4) ?
C12 C13 S11 C11 19.8(5) ?
Au S2 C21 N21 -174.7(4) y
Au S2 C21 S21 6.7(4) y
S2 C21 N21 C22 172.8(4) ?
S21 C21 N21 C22 -8.4(6) ?
C21 N21 C22 C23 23.7(7) ?
N21 C22 C23 S21 -26.3(5) y
N21 C21 S21 C23 -7.6(5) ?
S2 C21 S21 C23 171.2(4) ?
C22 C23 S21 C21 19.9(4) ?
C31 S3 S4 C41 -153.9(3) y
S4 N1 S3 O1 145.7(3) y
S4 N1 S3 O2 15.4(4) y
S4 N1 S3 C31 -102.3(3) y
S3 N1 S4 O4 52.1(4) y
S3 N1 S4 O3 180.0(3) y
S3 N1 S4 C41 -67.0(4) y
O1 S3 C31 C32 -154.1(4) ?
O2 S3 C31 C32 -27.8(5) y
N1 S3 C31 C32 93.2(5) ?
O1 S3 C31 C36 23.3(5) ?
O2 S3 C31 C36 149.6(4) ?
N1 S3 C31 C36 -89.4(5) ?
C36 C31 C32 C33 -0.9(8) ?
S3 C31 C32 C33 176.5(4) ?
C31 C32 C33 C34 -0.4(9) ?
C32 C33 C34 C35 2.0(9) ?
C32 C33 C34 Cl1 -177.2(5) ?
C33 C34 C35 C36 -2.4(9) ?
Cl1 C34 C35 C36 176.9(4) ?
C32 C31 C36 C35 0.5(8) ?
S3 C31 C36 C35 -176.9(4) ?
C34 C35 C36 C31 1.1(8) ?
O4 S4 C41 C42 7.6(5) y
O3 S4 C41 C42 -117.7(5) ?
N1 S4 C41 C42 131.2(5) ?
O4 S4 C41 C46 -173.9(4) ?
O3 S4 C41 C46 60.8(5) ?
N1 S4 C41 C46 -50.3(5) ?
C46 C41 C42 C43 -0.2(9) ?
S4 C41 C42 C43 178.3(4) ?
C41 C42 C43 C44 0.4(8) ?
C42 C43 C44 C45 -0.3(9) ?
C42 C43 C44 Cl2 176.4(4) ?
C43 C44 C45 C46 -0.1(9) ?
Cl2 C44 C45 C46 -176.8(4) ?
C42 C41 C46 C45 -0.2(8) ?
S4 C41 C46 C45 -178.8(4) ?
C44 C45 C46 C41 0.4(8) ?
